data_1008893
loop_
_publ_author_name
'Artigas, M'
'Fruchart, D'
'Isnard, O'
'Miraglia, S'
'Soubeyroux, J L'

_publ_section_title
;
Structural, magnetic and hydrogenation properties of R2 Fe17-x Six
alloys (R = rare earth element). I. Crystal structure behaviour of the
Ce2 Fe17-x Six Hy system (0<x<5,y<5)
;
_journal_coden_ASTM JALCEU
_journal_name_full 'Journal of Alloys Compd.'
_journal_page_first 28
_journal_page_last 34
_journal_paper_doi 10.1016/S0925-8388(98)00501-5
_journal_volume 270
_journal_year 1998
_chemical_formula_analytical 'Ce2 Fe14.01 Si2.99 D1.7'
_chemical_formula_structural 'Ce2 Fe11 (Fe3 Si3) D0.79'
_chemical_formula_sum 'Ce2 D0.79 Fe14 Si3'
_chemical_name_systematic 'Cerium iron silicon deuteride (2/14/3/0.79)'
_space_group_IT_number 166
_symmetry_cell_setting trigonal
_symmetry_space_group_name_Hall '-R 3 2"'
_symmetry_space_group_name_H-M 'R -3 m :H'
_cell_angle_alpha 90
_cell_angle_beta 90
_cell_angle_gamma 120
_cell_formula_units_Z 3
_cell_length_a 8.485
_cell_length_b 8.485
_cell_length_c 12.463
_cell_volume 777.1
_refine_ls_R_factor_all 0.097
_cod_original_sg_symbol_H-M 'R -3 m H'
_cod_original_formula_sum 'D.79 Ce2 Fe14 Si3'
_cod_database_code 1008893

loop_
_symmetry_equiv_pos_as_xyz
x,y,z
-y,x-y,z
y-x,-x,z
-y,-x,z
x,x-y,z
y-x,y,z
-x,-y,-z
y,y-x,-z
x-y,x,-z
y,x,-z
-x,y-x,-z
x-y,-y,-z
1/3+x,2/3+y,2/3+z
2/3+x,1/3+y,1/3+z
1/3-y,2/3+x-y,2/3+z
2/3-y,1/3+x-y,1/3+z
1/3-x+y,2/3-x,2/3+z
2/3-x+y,1/3-x,1/3+z
1/3-y,2/3-x,2/3+z
2/3-y,1/3-x,1/3+z
1/3+x,2/3+x-y,2/3+z
2/3+x,1/3+x-y,1/3+z
1/3-x+y,2/3+y,2/3+z
2/3-x+y,1/3+y,1/3+z
1/3-x,2/3-y,2/3-z
2/3-x,1/3-y,1/3-z
1/3+y,2/3-x+y,2/3-z
2/3+y,1/3-x+y,1/3-z
1/3+x-y,2/3+x,2/3-z
2/3+x-y,1/3+x,1/3-z
1/3+y,2/3+x,2/3-z
2/3+y,1/3+x,1/3-z
1/3-x,2/3-x+y,2/3-z
2/3-x,1/3-x+y,1/3-z
1/3+x-y,2/3-y,2/3-z
2/3+x-y,1/3-y,1/3-z

loop_
_atom_site_label
_atom_site_type_symbol
_atom_site_symmetry_multiplicity
_atom_site_Wyckoff_symbol
_atom_site_fract_x
_atom_site_fract_y
_atom_site_fract_z
_atom_site_occupancy
_atom_site_attached_hydrogens
_atom_site_calc_flag
Ce1 Ce0 6 c 0. 0. 0.343(3) 1. 0 d
Fe1 Fe0 6 c 0. 0. 0.0956(9) 1. 0 d
Fe2 Fe0 18 f 0.2908(7) 0. 0. 1. 0 d
Fe3 Fe0 9 d 0.5 0. 0.5 1. 0 d
Fe4 Fe0 18 h 0.5016(6) 0.4984(6) 0.1552(8) 0.5 0 d
Si1 Si0 18 h 0.5016(6) 0.4984(6) 0.1552(8) 0.5 0 d
D1 D0 9 e 0.5 0. 0. 0.263(20) 0 d

loop_
_atom_type_symbol
_atom_type_oxidation_number
Ce0 0.000
Fe0 0.000
Si0 0.000
D0 0.000
